data_4514945
loop_
_publ_author_name
'Li, Guo-Bi'
'Song, Bai-Qiao'
'Wang, Shi-Qiang'
'Pei, Ling-Min'
'Liu, Sheng-Gui'
'Song, Jiang-Li'
'Yang, Qing-Yuan'

_publ_section_title
;
 Selective Adsorption of Water, Methanol, and Ethanol by Naphthalene
 Diimide-Based Coordination Polymers with Constructed Open Cu<sup>2+</sup>
 Metal Sites and Separation of Ethanol/Acetonitrile.
;
_journal_issue 1
_journal_name_full 'ACS omega'
_journal_page_first 1995
_journal_page_last 2000
_journal_paper_doi 10.1021/acsomega.8b03229
_journal_volume 4
_journal_year 2019
_chemical_formula_sum 'C34 H18 Cu N4 O14'
_chemical_formula_weight 770.06
_space_group_IT_number 68
_space_group_name_Hall '-C 2a 2ac'
_space_group_name_H-M_alt 'C c c a :2'
_symmetry_cell_setting orthorhombic
_symmetry_space_group_name_Hall '-C 2a 2ac'
_symmetry_space_group_name_H-M 'C c c a :2'
_atom_sites_solution_hydrogens geom
_atom_sites_solution_primary direct
_atom_sites_solution_secondary difmap
_audit_creation_method SHELXL-97
_cell_angle_alpha 90.00
_cell_angle_beta 90.00
_cell_angle_gamma 90.00
_cell_formula_units_Z 8
_cell_length_a 17.033(2)
_cell_length_b 28.521(6)
_cell_length_c 15.290(2)
_cell_measurement_reflns_used 7978
_cell_measurement_temperature 293(2)
_cell_measurement_theta_max 1.00000
_cell_measurement_theta_min 0.895
_cell_volume 7428(2)
_computing_cell_refinement 'CrystalClear (Rigaku Corp., 2000)'
_computing_data_collection 'CrystalClear (Rigaku Corp., 2000)'
_computing_data_reduction 'CrystalClear (Rigaku Corp., 2000)'
_computing_structure_refinement 'SHELXL-97 (Sheldrick, 1997)'
_computing_structure_solution 'DIRDIF-99 (Beurskens, 1999)'
_diffrn_ambient_temperature 293(2)
_diffrn_measured_fraction_theta_full 0.979
_diffrn_measured_fraction_theta_max 0.979
_diffrn_measurement_device_type 'multiwire proportional'
_diffrn_measurement_method \w
_diffrn_radiation_monochromator graphite
_diffrn_radiation_source 'fine-focus sealed tube'
_diffrn_radiation_type MoK\a
_diffrn_radiation_wavelength 0.71073
_diffrn_reflns_av_R_equivalents 0.1293
_diffrn_reflns_av_sigmaI/netI 0.0909
_diffrn_reflns_limit_h_max 21
_diffrn_reflns_limit_h_min -20
_diffrn_reflns_limit_k_max 35
_diffrn_reflns_limit_k_min -35
_diffrn_reflns_limit_l_max 18
_diffrn_reflns_limit_l_min -13
_diffrn_reflns_number 18800
_diffrn_reflns_theta_full 26.00
_diffrn_reflns_theta_max 26.00
_diffrn_reflns_theta_min 3.01
_diffrn_standards_decay_% none
_exptl_absorpt_coefficient_mu 0.659
_exptl_absorpt_correction_T_max 1.00000
_exptl_absorpt_correction_T_min 0.895
_exptl_absorpt_correction_type multi-scan
_exptl_crystal_colour blue
_exptl_crystal_density_diffrn 1.377
_exptl_crystal_density_method 'not measured'
_exptl_crystal_description rodlike
_exptl_crystal_F_000 3128
_exptl_crystal_size_max 0.23
_exptl_crystal_size_mid 0.15
_exptl_crystal_size_min 0.13
_refine_diff_density_max 1.274
_refine_diff_density_min -0.734
_refine_diff_density_rms 0.144
_refine_ls_extinction_coef 0.0008(5)
_refine_ls_extinction_expression Fc^*^=kFc[1+0.001xFc^2^\l^3^/sin(2\q)]^-1/4^
_refine_ls_extinction_method SHELXL
_refine_ls_goodness_of_fit_ref 1.938
_refine_ls_hydrogen_treatment constr
_refine_ls_matrix_type full
_refine_ls_number_parameters 251
_refine_ls_number_reflns 3582
_refine_ls_number_restraints 0
_refine_ls_restrained_S_all 1.938
_refine_ls_R_factor_all 0.1795
_refine_ls_R_factor_gt 0.1284
_refine_ls_shift/su_max 0.000
_refine_ls_shift/su_mean 0.000
_refine_ls_structure_factor_coef Fsqd
_refine_ls_weighting_details 'calc w=1/[\s^2^(Fo^2^)+(0.0800P)^2^+0.0000P] where P=(Fo^2^+2Fc^2^)/3'
_refine_ls_weighting_scheme calc
_refine_ls_wR_factor_gt 0.3211
_refine_ls_wR_factor_ref 0.3441
_reflns_number_gt 1887
_reflns_number_total 3582
_reflns_threshold_expression >2sigma(I)
_cod_data_source_file ao8b03229_si_004.cif
_cod_data_source_block 1_H2O
_cod_depositor_comments
;
The following automatic conversions were performed:

'_exptl_absorpt_correction_type' value 'Multi-scan' changed to
'multi-scan' according to
/home/data/users/saulius/crontab/automatic-downloads/current/ACS/lib/dictionaries/cif_core.dic
dictionary named 'cif_core.dic' version 2.4.2 from 2011-04-26.

Automatic conversion script
Id: cif_fix_values 4973 2017-02-22 13:04:09Z antanas 
;
_cod_original_sg_symbol_H-M Ccca
_cod_database_code 4514945

loop_
_symmetry_equiv_pos_as_xyz
'x, y, z'
'-x+1/2, -y, z'
'-x, y, -z+1/2'
'x+1/2, -y, -z+1/2'
'x+1/2, y+1/2, z'
'-x+1, -y+1/2, z'
'-x+1/2, y+1/2, -z+1/2'
'x+1, -y+1/2, -z+1/2'
'-x, -y, -z'
'x-1/2, y, -z'
'x, -y, z-1/2'
'-x-1/2, y, z-1/2'
'-x+1/2, -y+1/2, -z'
'x, y+1/2, -z'
'x+1/2, -y+1/2, z-1/2'
'-x, y+1/2, z-1/2'

loop_
_atom_site_label
_atom_site_type_symbol
_atom_site_fract_x
_atom_site_fract_y
_atom_site_fract_z
_atom_site_U_iso_or_equiv
_atom_site_adp_type
_atom_site_occupancy
_atom_site_symmetry_multiplicity
_atom_site_calc_flag
_atom_site_refinement_flags
Cu1 Cu 0.0000 0.0000 0.0000 0.0736(7) Uani 1 2 d S
O2 O -0.2882(3) 0.10911(17) 0.3244(4) 0.0811(17) Uani 1 1 d .
N2 N -0.3069(3) 0.13240(18) 0.1832(5) 0.0640(17) Uani 1 1 d .
N1 N -0.1009(4) 0.0269(2) 0.0497(5) 0.0665(18) Uani 1 1 d .
O3 O 0.0082(3) 0.05299(17) -0.0788(4) 0.0702(15) Uani 1 1 d .
O4 O -0.0647(3) 0.02280(16) -0.1875(4) 0.0719(16) Uani 1 1 d .
C8 C -0.3082(4) 0.2162(2) 0.1477(6) 0.063(2) Uani 1 1 d .
C11 C -0.2969(4) 0.1406(2) 0.2715(6) 0.066(2) Uani 1 1 d .
O1 O -0.3209(3) 0.15519(19) 0.0406(5) 0.0816(17) Uani 1 1 d .
C7 C -0.3122(4) 0.1663(3) 0.1166(7) 0.071(2) Uani 1 1 d .
C10 C -0.3019(4) 0.1907(2) 0.3002(6) 0.064(2) Uani 1 1 d .
C13 C -0.3062(5) 0.2017(3) 0.3872(7) 0.076(2) Uani 1 1 d .
H13A H -0.3060 0.1779 0.4288 0.091 Uiso 1 1 calc R
C15 C -0.0068(4) 0.0976(2) -0.2063(5) 0.061(2) Uani 1 1 d .
C12 C -0.3111(5) 0.2509(3) 0.0857(7) 0.076(2) Uani 1 1 d .
H12A H -0.3163 0.2434 0.0268 0.091 Uiso 1 1 calc R
C14 C -0.0221(4) 0.0535(2) -0.1563(6) 0.064(2) Uani 1 1 d .
C6 C -0.3151(4) 0.0827(2) 0.1545(6) 0.069(2) Uani 1 1 d .
H6A H -0.3558 0.0805 0.1103 0.082 Uiso 1 1 calc R
H6B H -0.3308 0.0635 0.2038 0.082 Uiso 1 1 calc R
C3 C -0.2392(4) 0.0644(2) 0.1178(7) 0.067(2) Uani 1 1 d .
C9 C -0.3025(4) 0.2263(2) 0.2369(6) 0.061(2) Uani 1 1 d .
C16 C -0.0130(4) 0.1407(2) -0.1573(8) 0.082(3) Uani 1 1 d .
C5 C -0.1112(4) 0.0305(2) 0.1356(6) 0.070(2) Uani 1 1 d .
H5A H -0.0715 0.0203 0.1727 0.085 Uiso 1 1 calc R
C4 C -0.1791(4) 0.0490(2) 0.1719(6) 0.068(2) Uani 1 1 d .
H4A H -0.1843 0.0510 0.2323 0.082 Uiso 1 1 calc R
C17 C -0.0055(4) 0.1828(2) -0.2057(6) 0.083(3) Uani 1 1 d .
H17A H -0.0080 0.2113 -0.1763 0.100 Uiso 1 1 calc R
C1 C -0.1580(5) 0.0424(3) -0.0038(6) 0.072(2) Uani 1 1 d .
H1A H -0.1499 0.0408 -0.0638 0.086 Uiso 1 1 calc R
C2 C -0.2281(5) 0.0607(3) 0.0262(7) 0.070(2) Uani 1 1 d .
H2A H -0.2670 0.0703 -0.0126 0.084 Uiso 1 1 calc R
OW1A O 0.0660(6) 0.0884(4) 0.1416(8) 0.065(3) Uani 0.50 1 d P
OW3 O -0.0609(4) 0.1520(2) 0.0892(5) 0.119(3) Uani 1 1 d .
OW2 O 0.0891(4) 0.1860(4) 0.1620(9) 0.214(5) Uani 1 1 d .
OW1 O 0.0835(8) 0.0593(7) 0.1029(11) 0.116(6) Uani 0.50 1 d P

loop_
_atom_site_aniso_label
_atom_site_aniso_U_11
_atom_site_aniso_U_22
_atom_site_aniso_U_33
_atom_site_aniso_U_23
_atom_site_aniso_U_13
_atom_site_aniso_U_12
Cu1 0.0638(11) 0.0676(10) 0.0893(14) 0.0036(7) 0.0084(6) 0.0226(6)
O2 0.091(4) 0.043(3) 0.109(5) 0.005(3) 0.000(3) -0.001(3)
N2 0.056(4) 0.038(3) 0.098(6) -0.004(3) -0.004(3) 0.004(2)
N1 0.061(4) 0.049(4) 0.089(6) 0.002(3) 0.004(3) 0.007(3)
O3 0.064(4) 0.056(3) 0.090(5) -0.005(3) 0.011(3) 0.011(2)
O4 0.071(3) 0.042(3) 0.103(5) -0.003(3) 0.012(3) -0.010(2)
C8 0.061(5) 0.040(4) 0.088(6) 0.005(4) 0.003(4) -0.005(3)
C11 0.056(5) 0.042(4) 0.100(7) 0.002(4) -0.004(4) -0.001(3)
O1 0.091(4) 0.063(4) 0.091(5) -0.012(3) 0.000(3) 0.005(3)
C7 0.060(5) 0.043(4) 0.111(8) 0.005(5) 0.011(4) 0.009(3)
C10 0.052(4) 0.042(4) 0.099(7) 0.004(4) -0.002(4) 0.001(3)
C13 0.092(6) 0.041(4) 0.094(7) 0.000(4) -0.017(5) 0.009(4)
C15 0.047(4) 0.032(3) 0.104(7) 0.000(3) -0.004(4) 0.002(3)
C12 0.080(6) 0.052(4) 0.094(7) -0.003(4) 0.004(4) 0.006(4)
C14 0.060(5) 0.047(4) 0.085(7) 0.000(4) 0.016(4) 0.008(3)
C6 0.062(5) 0.039(4) 0.106(7) -0.004(4) 0.002(4) 0.009(3)
C3 0.055(5) 0.041(4) 0.104(7) -0.005(4) -0.001(4) 0.003(3)
C9 0.048(4) 0.042(3) 0.093(7) 0.007(4) 0.005(3) 0.001(3)
C16 0.055(5) 0.036(3) 0.154(9) -0.011(5) -0.005(5) 0.007(3)
C5 0.060(5) 0.054(4) 0.097(7) -0.002(4) -0.009(4) 0.013(4)
C4 0.072(5) 0.046(4) 0.086(6) -0.003(4) 0.004(4) 0.005(3)
C17 0.055(5) 0.035(4) 0.160(11) -0.005(4) 0.005(6) -0.002(3)
C1 0.064(5) 0.054(5) 0.097(7) 0.000(4) 0.001(4) 0.008(4)
C2 0.056(5) 0.049(4) 0.104(7) 0.004(4) 0.004(4) 0.004(4)
OW1A 0.046(6) 0.090(9) 0.058(8) 0.011(6) -0.003(5) -0.003(6)
OW3 0.139(6) 0.073(4) 0.146(7) -0.004(4) 0.003(5) -0.022(4)
OW2 0.074(5) 0.250(11) 0.319(15) -0.056(11) 0.021(7) -0.058(6)
OW1 0.077(10) 0.177(18) 0.095(14) 0.076(12) -0.012(8) -0.025(10)

loop_
_atom_type_symbol
_atom_type_description
_atom_type_scat_dispersion_real
_atom_type_scat_dispersion_imag
_atom_type_scat_source
C C 0.0033 0.0016 'International Tables Vol C Tables 4.2.6.8 and 6.1.1.4'
H H 0.0000 0.0000 'International Tables Vol C Tables 4.2.6.8 and 6.1.1.4'
N N 0.0061 0.0033 'International Tables Vol C Tables 4.2.6.8 and 6.1.1.4'
O O 0.0106 0.0060 'International Tables Vol C Tables 4.2.6.8 and 6.1.1.4'
Cu Cu 0.3201 1.2651 'International Tables Vol C Tables 4.2.6.8 and 6.1.1.4'

loop_
_geom_angle_atom_site_label_1
_geom_angle_atom_site_label_2
_geom_angle_atom_site_label_3
_geom_angle
_geom_angle_site_symmetry_1
_geom_angle_site_symmetry_3
O3 Cu1 O3 180.0(4) 9 .
O3 Cu1 N1 90.0(2) 9 9
O3 Cu1 N1 90.0(2) . 9
O3 Cu1 N1 90.0(2) 9 .
O3 Cu1 N1 90.0(2) . .
N1 Cu1 N1 180.0(5) 9 .
C11 N2 C7 126.9(6) . .
C11 N2 C6 117.4(6) . .
C7 N2 C6 115.7(7) . .
C5 N1 C1 118.6(7) . .
C5 N1 Cu1 120.8(5) . .
C1 N1 Cu1 120.6(6) . .
C14 O3 Cu1 123.3(5) . .
C12 C8 C9 121.9(7) . .
C12 C8 C7 117.6(9) . .
C9 C8 C7 120.5(7) . .
O2 C11 N2 122.7(7) . .
O2 C11 C10 121.1(8) . .
N2 C11 C10 116.2(7) . .
O1 C7 N2 121.5(7) . .
O1 C7 C8 123.8(8) . .
N2 C7 C8 114.7(9) . .
C13 C10 C9 120.3(7) . .
C13 C10 C11 120.4(8) . .
C9 C10 C11 119.3(8) . .
C10 C13 C12 120.3(8) . 8_455
C10 C13 H13A 119.8 . .
C12 C13 H13A 119.8 8_455 .
C15 C15 C16 121.6(5) 3_554 .
C15 C15 C14 122.2(4) 3_554 .
C16 C15 C14 116.0(7) . .
C8 C12 C13 119.0(9) . 8_455
C8 C12 H12A 120.5 . .
C13 C12 H12A 120.5 8_455 .
O4 C14 O3 125.6(7) . .
O4 C14 C15 120.1(8) . .
O3 C14 C15 114.1(7) . .
N2 C6 C3 111.0(6) . .
N2 C6 H6A 109.4 . .
C3 C6 H6A 109.4 . .
N2 C6 H6B 109.4 . .
C3 C6 H6B 109.4 . .
H6A C6 H6B 108.0 . .
C4 C3 C2 117.8(7) . .
C4 C3 C6 121.5(8) . .
C2 C3 C6 120.6(7) . .
C8 C9 C10 121.6(7) . .
C8 C9 C9 118.4(9) . 8_455
C10 C9 C9 119.8(10) . 8_455
C17 C16 C15 116.4(9) . .
N1 C5 C4 122.4(7) . .
N1 C5 H5A 118.8 . .
C4 C5 H5A 118.8 . .
C5 C4 C3 119.8(8) . .
C5 C4 H4A 120.1 . .
C3 C4 H4A 120.1 . .
C17 C17 C16 122.0(5) 3_554 .
C17 C17 H17A 119.0 3_554 .
C16 C17 H17A 119.0 . .
N1 C1 C2 123.2(9) . .
N1 C1 H1A 118.4 . .
C2 C1 H1A 118.4 . .
C1 C2 C3 118.1(8) . .
C1 C2 H2A 120.9 . .
C3 C2 H2A 120.9 . .

loop_
_geom_bond_atom_site_label_1
_geom_bond_atom_site_label_2
_geom_bond_distance
_geom_bond_site_symmetry_2
Cu1 O3 1.938(6) 9
Cu1 O3 1.938(6) .
Cu1 N1 2.030(6) 9
Cu1 N1 2.030(6) .
O2 C11 1.218(9) .
N2 C11 1.380(10) .
N2 C7 1.408(10) .
N2 C6 1.492(8) .
N1 C5 1.329(10) .
N1 C1 1.346(9) .
O3 C14 1.292(10) .
O4 C14 1.232(9) .
C8 C12 1.370(11) .
C8 C9 1.397(11) .
C8 C7 1.503(10) .
C11 C10 1.498(10) .
O1 C7 1.213(10) .
C10 C13 1.369(11) .
C10 C9 1.404(10) .
C13 C12 1.417(10) 8_455
C13 H13A 0.9300 .
C15 C15 1.356(15) 3_554
C15 C16 1.442(10) .
C15 C14 1.497(10) .
C12 C13 1.417(10) 8_455
C12 H12A 0.9300 .
C6 C3 1.502(10) .
C6 H6A 0.9700 .
C6 H6B 0.9700 .
C3 C4 1.388(10) .
C3 C2 1.417(11) .
C9 C9 1.408(13) 8_455
C16 C17 1.417(11) .
C5 C4 1.385(10) .
C5 H5A 0.9300 .
C4 H4A 0.9300 .
C17 C17 1.367(18) 3_554
C17 H17A 0.9300 .
C1 C2 1.381(10) .
C1 H1A 0.9300 .
C2 H2A 0.9300 .
OW1A OW1 1.061(19) .

loop_
_geom_torsion_atom_site_label_1
_geom_torsion_atom_site_label_2
_geom_torsion_atom_site_label_3
_geom_torsion_atom_site_label_4
_geom_torsion
_geom_torsion_site_symmetry_1
_geom_torsion_site_symmetry_4
O3 Cu1 N1 C5 48.9(6) 9 .
O3 Cu1 N1 C5 -131.1(6) . .
N1 Cu1 N1 C5 163(100) 9 .
O3 Cu1 N1 C1 -132.5(6) 9 .
O3 Cu1 N1 C1 47.5(6) . .
N1 Cu1 N1 C1 -18(100) 9 .
O3 Cu1 O3 C14 -35(100) 9 .
N1 Cu1 O3 C14 90.0(6) 9 .
N1 Cu1 O3 C14 -90.0(6) . .
C7 N2 C11 O2 -175.6(7) . .
C6 N2 C11 O2 6.3(10) . .
C7 N2 C11 C10 7.8(10) . .
C6 N2 C11 C10 -170.4(6) . .
C11 N2 C7 O1 179.9(7) . .
C6 N2 C7 O1 -1.9(10) . .
C11 N2 C7 C8 -1.4(10) . .
C6 N2 C7 C8 176.8(5) . .
C12 C8 C7 O1 -2.9(11) . .
C9 C8 C7 O1 176.4(7) . .
C12 C8 C7 N2 178.4(7) . .
C9 C8 C7 N2 -2.3(10) . .
O2 C11 C10 C13 -7.9(11) . .
N2 C11 C10 C13 168.8(7) . .
O2 C11 C10 C9 172.4(7) . .
N2 C11 C10 C9 -10.8(9) . .
C9 C10 C13 C12 -0.2(11) . 8_455
C11 C10 C13 C12 -179.9(7) . 8_455
C9 C8 C12 C13 1.7(12) . 8_455
C7 C8 C12 C13 -179.1(7) . 8_455
Cu1 O3 C14 O4 6.0(10) . .
Cu1 O3 C14 C15 -178.6(4) . .
C15 C15 C14 O4 -41.3(11) 3_554 .
C16 C15 C14 O4 134.2(7) . .
C15 C15 C14 O3 143.0(8) 3_554 .
C16 C15 C14 O3 -41.4(9) . .
C11 N2 C6 C3 -100.6(8) . .
C7 N2 C6 C3 81.0(8) . .
N2 C6 C3 C4 80.6(9) . .
N2 C6 C3 C2 -102.1(8) . .
C12 C8 C9 C10 178.0(7) . .
C7 C8 C9 C10 -1.2(11) . .
C12 C8 C9 C9 2.2(8) . 8_455
C7 C8 C9 C9 -177.1(4) . 8_455
C13 C10 C9 C8 -171.8(7) . .
C11 C10 C9 C8 7.9(10) . .
C13 C10 C9 C9 4.1(8) . 8_455
C11 C10 C9 C9 -176.3(4) . 8_455
C15 C15 C16 C17 1.0(12) 3_554 .
C14 C15 C16 C17 -174.6(6) . .
C1 N1 C5 C4 1.0(11) . .
Cu1 N1 C5 C4 179.6(5) . .
N1 C5 C4 C3 0.0(11) . .
C2 C3 C4 C5 -0.2(10) . .
C6 C3 C4 C5 177.2(6) . .
C15 C16 C17 C17 1.4(13) . 3_554
C5 N1 C1 C2 -2.0(11) . .
Cu1 N1 C1 C2 179.4(6) . .
N1 C1 C2 C3 1.8(11) . .
C4 C3 C2 C1 -0.7(10) . .
C6 C3 C2 C1 -178.1(6) . .
